data_4113037
loop_
_publ_author_name
'Xiao-Chun Huang'
'Jie-Peng Zhang'
'Xiao-Ming Chen'

_publ_contact_author
;
       Chen, Xiao-Ming
       School of Chemistry and Chemical Engineering
       Sun Yat-Sen University
       Guangzhou, 510275
       P. R. China
;
_publ_contact_author_email cescxm@zsu.edu.cn
_publ_contact_author_fax '86 20 84112245'
_publ_contact_author_phone 86-20-84113986
_publ_section_title
;
 A New Route to Supramolecular Isomers via Molecular Templating: Nanosized
 Molecular Polygons of Copper(I) 2-Methylimidazolates
;
_journal_name_full 'Journal of the American Chemical Society'
_journal_page_first 13218
_journal_page_last 13219
_journal_paper_doi 10.1021/ja045249l
_journal_volume 126
_journal_year 2004
_chemical_formula_sum 'C56 H70 Cu10 N20'
_chemical_formula_weight 1658.72
_chemical_name_systematic
;
  ?
;
_space_group_IT_number 12
_symmetry_cell_setting monoclinic
_symmetry_space_group_name_Hall '-C 2y'
_symmetry_space_group_name_H-M 'C 1 2/m 1'
_atom_sites_solution_hydrogens geom
_atom_sites_solution_primary direct
_atom_sites_solution_secondary difmap
_audit_creation_method SHELXL-97
_cell_angle_alpha 90.00
_cell_angle_beta 126.7750(10)
_cell_angle_gamma 90.00
_cell_formula_units_Z 2
_cell_length_a 14.4446(11)
_cell_length_b 27.559(2)
_cell_length_c 11.9914(9)
_cell_measurement_temperature 293(2)
_cell_volume 3823.6(5)
_computing_cell_refinement
;
         'SAINT-PLUS for Windows NT, Ver. 6.0, Bruker AXS Inc., 1997.'
;
_computing_data_collection
;
         'SMART for Windows NT, Bruker AXS Inc., 1998.'
;
_computing_data_reduction
;
          'SAINT-PLUS for Windows NT, Ver. 6.0, Bruker AXS Inc., 1997.'
;
_computing_molecular_graphics
;
      'XP-Interactive Molecular Graphics, Ver. 6.10, Bruker AXS Inc., 2000.'
;
_computing_publication_material 'SHELXTL-Bruker AXS Inc., 1998.'
_computing_structure_refinement 'SHELXL-97 (Sheldrick, 1997)'
_computing_structure_solution 'SHELXS-97 (Sheldrick, 1990)'
_diffrn_ambient_temperature 293(2)
_diffrn_measured_fraction_theta_full 0.997
_diffrn_measured_fraction_theta_max 0.997
_diffrn_measurement_device_type 'Bruker Apex CCD'
_diffrn_measurement_method '\w scan'
_diffrn_radiation_monochromator graphite
_diffrn_radiation_source 'fine-focus sealed tube'
_diffrn_radiation_type MoK\a
_diffrn_radiation_wavelength 0.71073
_diffrn_reflns_av_R_equivalents 0.0412
_diffrn_reflns_av_sigmaI/netI 0.0571
_diffrn_reflns_limit_h_max 17
_diffrn_reflns_limit_h_min -17
_diffrn_reflns_limit_k_max 27
_diffrn_reflns_limit_k_min -33
_diffrn_reflns_limit_l_max 13
_diffrn_reflns_limit_l_min -14
_diffrn_reflns_number 11807
_diffrn_reflns_theta_full 26.00
_diffrn_reflns_theta_max 26.00
_diffrn_reflns_theta_min 1.91
_exptl_absorpt_coefficient_mu 2.766
_exptl_absorpt_correction_T_max 0.6359
_exptl_absorpt_correction_T_min 0.5447
_exptl_absorpt_correction_type SADABS
_exptl_crystal_colour yellow
_exptl_crystal_density_diffrn 1.441
_exptl_crystal_description plate
_exptl_crystal_F_000 1672
_exptl_crystal_size_max 0.25
_exptl_crystal_size_mid 0.20
_exptl_crystal_size_min 0.18
_refine_diff_density_max 0.970
_refine_diff_density_min -0.322
_refine_diff_density_rms 0.106
_refine_ls_extinction_method none
_refine_ls_goodness_of_fit_ref 0.994
_refine_ls_hydrogen_treatment mixed
_refine_ls_matrix_type full
_refine_ls_number_parameters 219
_refine_ls_number_reflns 3838
_refine_ls_number_restraints 27
_refine_ls_restrained_S_all 0.992
_refine_ls_R_factor_all 0.1020
_refine_ls_R_factor_gt 0.0592
_refine_ls_shift/su_max 0.000
_refine_ls_shift/su_mean 0.000
_refine_ls_structure_factor_coef Fsqd
_refine_ls_weighting_details 'calc w=1/[\s^2^(Fo^2^)+(0.1063P)^2^+0.0000P] where P=(Fo^2^+2Fc^2^)/3'
_refine_ls_weighting_scheme calc
_refine_ls_wR_factor_gt 0.1596
_refine_ls_wR_factor_ref 0.1869
_reflns_number_gt 2277
_reflns_number_total 3838
_reflns_threshold_expression >2sigma(I)
_cod_data_source_file ja045249lsi20040812_020015_3.cif
_cod_data_source_block compound_3
_cod_database_code 4113037

loop_
_symmetry_equiv_pos_as_xyz
'x, y, z'
'-x, y, -z'
'x+1/2, y+1/2, z'
'-x+1/2, y+1/2, -z'
'-x, -y, -z'
'x, -y, z'
'-x+1/2, -y+1/2, -z'
'x+1/2, -y+1/2, z'

loop_
_atom_site_label
_atom_site_type_symbol
_atom_site_fract_x
_atom_site_fract_y
_atom_site_fract_z
_atom_site_U_iso_or_equiv
_atom_site_adp_type
_atom_site_occupancy
_atom_site_symmetry_multiplicity
_atom_site_calc_flag
_atom_site_refinement_flags
_atom_site_disorder_assembly
_atom_site_disorder_group
Cu1 Cu -0.5000 -0.35082(4) -1.0000 0.0696(3) Uani 1 2 d S . .
Cu2 Cu -0.09494(5) -0.27807(3) -0.49424(7) 0.0674(3) Uani 1 1 d . . .
N1 N -0.3494(4) -0.34875(16) -0.8351(4) 0.0648(12) Uani 1 1 d . . .
N2 N -0.1942(3) -0.32074(16) -0.6384(4) 0.0612(11) Uani 1 1 d . . .
N3 N -0.0046(4) -0.23514(17) -0.3480(4) 0.0636(12) Uani 1 1 d . . .
N4 N 0.0637(4) -0.16791(17) -0.2206(5) 0.0704(12) Uani 1 1 d . . .
C1 C -0.2978(4) -0.31035(19) -0.7574(5) 0.0593(13) Uani 1 1 d . . .
C2 C -0.2756(5) -0.3865(2) -0.7646(6) 0.0797(18) Uani 1 1 d . . .
H2 H -0.2879 -0.4186 -0.7942 0.096 Uiso 1 1 calc R . .
C3 C -0.1816(5) -0.3690(2) -0.6442(6) 0.0802(18) Uani 1 1 d . . .
H3 H -0.1180 -0.3872 -0.5759 0.096 Uiso 1 1 calc R . .
C4 C -0.3444(5) -0.2596(2) -0.7963(7) 0.0844(18) Uani 1 1 d . . .
H4A H -0.2898 -0.2377 -0.7240 0.127 Uiso 1 1 calc R . .
H4B H -0.4161 -0.2580 -0.8081 0.127 Uiso 1 1 calc R . .
H4C H -0.3570 -0.2507 -0.8819 0.127 Uiso 1 1 calc R . .
C5 C -0.0177(4) -0.1873(2) -0.3462(5) 0.0627(14) Uani 1 1 d . . .
C6 C 0.0927(5) -0.2471(3) -0.2152(6) 0.0762(16) Uani 1 1 d . . .
H6 H 0.1247 -0.2779 -0.1844 0.091 Uiso 1 1 calc R . .
C7 C 0.1319(5) -0.2061(2) -0.1397(6) 0.0781(17) Uani 1 1 d . . .
H7 H 0.1956 -0.2040 -0.0468 0.094 Uiso 1 1 calc R . .
C8 C -0.1125(6) -0.1594(3) -0.4671(7) 0.093(2) Uani 1 1 d . . .
H8A H -0.1611 -0.1810 -0.5440 0.139 Uiso 1 1 calc R . .
H8B H -0.0804 -0.1354 -0.4930 0.139 Uiso 1 1 calc R . .
H8C H -0.1574 -0.1437 -0.4427 0.139 Uiso 1 1 calc R . .
C9 C 0.0716(9) 0.0000 -0.1699(10) 0.087(3) Uani 1 2 d SD . .
Cu3 Cu 0.0626(10) -0.1046(5) -0.1643(15) 0.086(2) Uani 0.50 1 d P . 1
N5 N 0.0541(11) -0.0398(5) -0.1188(13) 0.084(4) Uani 0.50 1 d P A 1
C10 C 0.0188(10) -0.0234(4) -0.0443(12) 0.073(3) Uiso 0.50 1 d P . 1
H10 H 0.0000 -0.0432 0.0000 0.088 Uiso 1 2 d SR . 1
C11 C 0.130(3) 0.0000 -0.239(3) 0.148(10) Uiso 0.50 2 d SP A 1
H11A H 0.2098 0.0000 -0.1838 0.222 Uiso 0.50 2 d SPR A 1
H11B H 0.1006 -0.0281 -0.2989 0.222 Uiso 0.50 1 d PR A 1
Cu3' Cu 0.0881(10) -0.1041(5) -0.1685(14) 0.087(2) Uani 0.50 1 d P . 2
N5' N 0.1203(11) -0.0397(5) -0.1153(12) 0.085(4) Uani 0.50 1 d P . 2
C10' C 0.2312(13) -0.0249(5) -0.0028(15) 0.114(5) Uiso 0.50 1 d PD . 2
H10' H 0.2950 -0.0458 0.0610 0.136 Uiso 0.50 1 d PR . 2
C11' C -0.0548(19) 0.0000 -0.303(2) 0.115(7) Uiso 0.50 2 d SP A 2
H11C H -0.1068 0.0000 -0.2787 0.173 Uiso 0.50 2 d SPR A 2
H11D H -0.0662 0.0281 -0.3586 0.173 Uiso 0.50 1 d PR A 2
C12 C -0.0251(10) -0.3747(5) -0.1281(13) 0.110(3) Uiso 0.70 1 d P . .
C13 C -0.1101(11) -0.3753(5) -0.1146(14) 0.120(4) Uiso 0.70 1 d P . .
H13A H -0.1868 -0.3761 -0.1931 0.144 Uiso 0.70 1 calc PR . .
C14 C 0.0848(11) -0.3747(5) -0.0123(13) 0.122(4) Uiso 0.70 1 d P . .
H14A H 0.1447 -0.3744 -0.0209 0.146 Uiso 0.70 1 calc PR . .
C15 C -0.0493(14) -0.3727(7) -0.2648(17) 0.176(6) Uiso 0.70 1 d P . .
H15A H 0.0222 -0.3726 -0.2539 0.265 Uiso 0.70 1 calc PR . .
H15B H -0.0916 -0.3436 -0.3119 0.265 Uiso 0.70 1 calc PR . .
H15C H -0.0943 -0.4004 -0.3184 0.265 Uiso 0.70 1 calc PR . .
C16 C -0.108(2) -0.5000 -0.526(5) 0.132(13) Uiso 0.35 2 d SPD B 1
C17 C -0.100(2) -0.5000 -0.6365(19) 0.166(17) Uiso 0.35 2 d SPD . 1
H17 H -0.1736 -0.5000 -0.7270 0.199 Uiso 0.35 2 d SPR . 1
C18 C -0.007(4) -0.5000 -0.389(3) 0.19(2) Uiso 0.35 2 d SPD . 1
H18 H -0.0044 -0.5000 -0.3071 0.226 Uiso 0.35 2 d SPR . 1
C19 C -0.204(3) -0.5000 -0.510(5) 0.20(2) Uiso 0.35 2 d SPD B 1
H19A H -0.2746 -0.5000 -0.6030 0.299 Uiso 0.35 2 d SPR B 1
H19B H -0.2010 -0.5284 -0.4618 0.299 Uiso 0.35 1 d PR B 1
C16' C 0.056(4) -0.5000 -0.3567(10) 0.100(12) Uiso 0.25 2 d SPD C 2
C17' C -0.064(4) -0.5000 -0.448(5) 0.21(3) Uiso 0.25 2 d SPD . 2
H17' H -0.1026 -0.5000 -0.4045 0.247 Uiso 0.25 2 d SPR . 2
C18' C 0.1205(4) -0.5000 -0.409(4) 0.14(2) Uiso 0.25 2 d SPD . 2
H18' H 0.2034 -0.5000 -0.3523 0.171 Uiso 0.25 2 d SPR . 2
C19' C 0.118(6) -0.5000 -0.2015(16) 0.20(3) Uiso 0.25 2 d SPD C 2
H19C H 0.0503 -0.5000 -0.2039 0.304 Uiso 0.25 2 d SPR C 2
H19D H 0.1631 -0.5284 -0.1536 0.304 Uiso 0.25 1 d PR C 2

loop_
_atom_site_aniso_label
_atom_site_aniso_U_11
_atom_site_aniso_U_22
_atom_site_aniso_U_33
_atom_site_aniso_U_23
_atom_site_aniso_U_13
_atom_site_aniso_U_12
Cu1 0.0549(5) 0.0660(7) 0.0548(6) 0.000 0.0152(4) 0.000
Cu2 0.0581(4) 0.0712(5) 0.0568(5) -0.0121(3) 0.0259(3) -0.0075(3)
N1 0.056(2) 0.062(3) 0.049(2) -0.004(2) 0.017(2) -0.002(2)
N2 0.053(2) 0.058(3) 0.054(3) -0.006(2) 0.022(2) -0.003(2)
N3 0.060(3) 0.064(3) 0.060(3) -0.012(2) 0.032(2) 0.003(2)
N4 0.070(3) 0.062(3) 0.069(3) -0.013(3) 0.036(2) -0.006(2)
C1 0.052(3) 0.060(4) 0.055(3) -0.002(3) 0.027(2) -0.002(2)
C2 0.062(3) 0.058(4) 0.074(4) -0.010(3) 0.017(3) 0.003(3)
C3 0.063(3) 0.069(4) 0.067(4) 0.002(3) 0.017(3) 0.011(3)
C4 0.077(4) 0.083(5) 0.084(4) 0.001(4) 0.043(3) 0.008(3)
C5 0.062(3) 0.064(4) 0.057(3) -0.004(3) 0.032(3) 0.001(3)
C6 0.064(3) 0.068(4) 0.068(4) -0.009(3) 0.025(3) 0.009(3)
C7 0.059(3) 0.082(4) 0.063(4) -0.017(4) 0.020(3) 0.003(3)
C8 0.090(4) 0.088(5) 0.089(5) 0.007(4) 0.048(4) 0.012(4)
C9 0.107(7) 0.055(6) 0.101(8) 0.000 0.063(6) 0.000
Cu3 0.111(5) 0.0540(16) 0.091(2) -0.0086(13) 0.059(4) -0.004(3)
N5 0.073(8) 0.071(8) 0.081(8) -0.012(6) 0.033(7) -0.012(7)
Cu3' 0.090(3) 0.0668(19) 0.081(3) -0.0155(17) 0.039(2) -0.008(2)
N5' 0.078(8) 0.064(8) 0.070(7) -0.007(5) 0.022(7) 0.002(7)

loop_
_atom_type_symbol
_atom_type_description
_atom_type_scat_dispersion_real
_atom_type_scat_dispersion_imag
_atom_type_scat_source
C C 0.0033 0.0016 'International Tables Vol C Tables 4.2.6.8 and 6.1.1.4'
H H 0.0000 0.0000 'International Tables Vol C Tables 4.2.6.8 and 6.1.1.4'
N N 0.0061 0.0033 'International Tables Vol C Tables 4.2.6.8 and 6.1.1.4'
Cu Cu 0.3201 1.2651 'International Tables Vol C Tables 4.2.6.8 and 6.1.1.4'

loop_
_geom_angle_atom_site_label_1
_geom_angle_atom_site_label_2
_geom_angle_atom_site_label_3
_geom_angle
_geom_angle_site_symmetry_1
_geom_angle_site_symmetry_3
N1 Cu1 N1 176.5(3) . 2_453
N1 Cu1 Cu3 95.3(3) . 8_444
N1 Cu1 Cu3 86.2(3) 2_453 8_444
N1 Cu1 Cu3 86.2(3) . 7_444
N1 Cu1 Cu3 95.3(3) 2_453 7_444
Cu3 Cu1 Cu3 129.7(5) 8_444 7_444
N3 Cu2 N2 175.49(19) . .
N3 Cu2 Cu2 83.83(13) . 2_554
N2 Cu2 Cu2 100.68(13) . 2_554
C1 N1 C2 106.0(4) . .
C1 N1 Cu1 125.7(4) . .
C2 N1 Cu1 128.0(4) . .
C1 N2 C3 104.7(4) . .
C1 N2 Cu2 127.0(4) . .
C3 N2 Cu2 128.2(4) . .
C5 N3 C6 105.7(5) . .
C5 N3 Cu2 128.3(4) . .
C6 N3 Cu2 126.0(4) . .
C5 N4 C7 105.2(5) . .
C5 N4 Cu3' 128.6(6) . .
C7 N4 Cu3' 126.0(6) . .
C5 N4 Cu3 125.6(6) . .
C7 N4 Cu3 128.2(6) . .
Cu3' N4 Cu3 12.3(6) . .
N1 C1 N2 112.4(5) . .
N1 C1 C4 125.0(5) . .
N2 C1 C4 122.5(5) . .
C3 C2 N1 107.6(5) . .
C2 C3 N2 109.2(5) . .
N3 C5 N4 111.9(5) . .
N3 C5 C8 123.7(5) . .
N4 C5 C8 124.3(5) . .
C7 C6 N3 107.6(6) . .
C6 C7 N4 109.6(5) . .
N5' C9 N5' 121.7(14) 6 .
N5' C9 N5 41.8(7) 6 6
N5' C9 N5 132.1(11) . 6
N5' C9 N5 132.1(11) 6 .
N5' C9 N5 41.8(7) . .
N5 C9 N5 108.3(15) 6 .
N5' C9 C11 87.9(11) 6 .
N5' C9 C11 87.9(11) . .
N5 C9 C11 124.9(8) 6 .
N5 C9 C11 124.9(8) . .
N5' C9 C11' 119.1(7) 6 .
N5' C9 C11' 119.1(7) . .
N5 C9 C11' 92.4(9) 6 .
N5 C9 C11' 92.4(9) . .
C11 C9 C11' 97.8(16) . .
N4 Cu3 N5 176.5(10) . .
N4 Cu3 Cu1 85.6(5) . 7_444
N5 Cu3 Cu1 95.9(6) . 7_444
C10 N5 C9 106.2(12) . .
C10 N5 Cu3 128.6(11) . .
C9 N5 Cu3 124.9(11) . .
C10 C10 N5 109.6(8) 6 .
C10 C10 C10 90.0 6 2
N5 C10 C10 160.4(8) . 2
C10 C10 C10 48.4(7) 6 5
N5 C10 C10 157.9(13) . 5
C10 C10 C10 41.6(7) 2 5
N4 Cu3' N5' 176.7(8) . .
C9 N5' C10' 102.2(11) . .
C9 N5' Cu3' 135.3(10) . .
C10' N5' Cu3' 121.1(10) . .
C10' C10' N5' 106.9(8) 6 .
C13 C12 C14 118.7(12) . .
C13 C12 C15 121.3(12) . .
C14 C12 C15 120.0(13) . .
C12 C13 C14 119.7(12) . 2
C13 C14 C12 121.6(12) 2 .
C17 C16 C18 119.9(4) . .
C17 C16 C19 136(4) . .
C18 C16 C19 104(4) . .
C18 C17 C16 120.2(4) 2_554 .
C17 C18 C16 120.0(4) 2_554 .
C18' C16' C17' 120.1(4) . .
C18' C16' C19' 120(5) . .
C17' C16' C19' 120(5) . .
C16' C17' C18' 119.9(4) . 2_554
C16' C18' C17' 120.0(4) . 2_554

loop_
_geom_bond_atom_site_label_1
_geom_bond_atom_site_label_2
_geom_bond_distance
_geom_bond_site_symmetry_2
Cu1 N1 1.870(4) .
Cu1 N1 1.870(4) 2_453
Cu1 Cu3 2.889(12) 8_444
Cu1 Cu3 2.889(12) 7_444
Cu2 N3 1.854(4) .
Cu2 N2 1.860(4) .
Cu2 Cu2 2.8277(13) 2_554
N1 C1 1.309(6) .
N1 C2 1.362(7) .
N2 C1 1.342(6) .
N2 C3 1.349(7) .
N3 C5 1.333(7) .
N3 C6 1.393(7) .
N4 C5 1.348(6) .
N4 C7 1.370(7) .
N4 Cu3' 1.828(14) .
N4 Cu3 1.874(13) .
C1 C4 1.500(8) .
C2 C3 1.347(8) .
C5 C8 1.481(8) .
C6 C7 1.342(8) .
C9 N5' 1.252(13) 6
C9 N5' 1.252(13) .
C9 N5 1.352(14) 6
C9 N5 1.352(14) .
C9 C11 1.49(3) .
C9 C11' 1.55(2) .
Cu3 N5 1.893(19) .
Cu3 Cu1 2.889(12) 7_444
N5 C10 1.343(18) .
C10 C10 1.29(2) 6
C10 C10 1.46(2) 2
C10 C10 1.95(2) 5
Cu3' N5' 1.850(18) .
N5' C10' 1.402(18) .
C10' C10' 1.37(3) 6
C12 C13 1.331(15) .
C12 C14 1.345(15) .
C12 C15 1.458(18) .
C13 C14 1.336(15) 2
C14 C13 1.336(15) 2
C16 C17 1.394(4) .
C16 C18 1.395(4) .
C16 C19 1.509(10) .
C17 C18 1.394(3) 2_554
C18 C17 1.394(3) 2_554
C16' C18' 1.394(4) .
C16' C17' 1.395(4) .
C16' C19' 1.507(10) .
C17' C18' 1.395(3) 2_554
C18' C17' 1.395(3) 2_554
